data_7718859
loop_
_publ_author_name
'Price, Jeffrey S.'
'Emslie, David J. H.'

_publ_section_title
;
 Manganese germylene complexes: reactivity with dihydrogen, isonitriles,
 and dinitrogen.
;
_journal_issue 25
_journal_name_full 'Dalton transactions (Cambridge, England : 2003)'
_journal_page_first 9949
_journal_page_last 9968
_journal_paper_doi 10.1039/d5dt01025j
_journal_volume 54
_journal_year 2025
_chemical_formula_moiety 'C29 H52 Ge Mn N P4'
_chemical_formula_sum 'C29 H52 Ge Mn N P4'
_chemical_formula_weight 666.12
_space_group_crystal_system triclinic
_space_group_IT_number 2
_space_group_name_Hall '-P 1'
_space_group_name_H-M_alt 'P -1'
_atom_sites_solution_hydrogens mixed
_atom_sites_solution_primary dual
_audit_creation_date 2024-08-11
_audit_creation_method
;
Olex2 1.5
(compiled 2024.02.16 svn.r378c4104 for OlexSys, GUI svn.r6928)
;
_audit_update_record
;
2025-05-01 deposited with the CCDC.	2025-06-03 downloaded from the CCDC.
;
_cell_angle_alpha 76.88(2)
_cell_angle_beta 87.088(11)
_cell_angle_gamma 68.91(3)
_cell_formula_units_Z 2
_cell_length_a 9.255(3)
_cell_length_b 9.797(4)
_cell_length_c 19.964(5)
_cell_measurement_reflns_used 1765
_cell_measurement_temperature 100
_cell_measurement_theta_max 25.71
_cell_measurement_theta_min 2.286
_cell_volume 1643.9(10)
_computing_cell_refinement 'SAINT V8.40B (?, 2016)'
_computing_data_reduction 'SAINT V8.40B (?, 2016)'
_computing_molecular_graphics 'Olex2 1.5 (Dolomanov et al., 2009)'
_computing_publication_material 'Olex2 1.5 (Dolomanov et al., 2009)'
_computing_structure_refinement 'SHELXL 2018/3 (Sheldrick, 2015)'
_computing_structure_solution 'XT (Sheldrick, 2015)'
_diffrn_ambient_temperature 100
_diffrn_measured_fraction_theta_full 0.998
_diffrn_measured_fraction_theta_max 0.991
_diffrn_measurement_details
;
424 frames, detector distance = 100.0 mm
;
_diffrn_measurement_device '2-circle goniometer'
_diffrn_measurement_device_type 'STOE IPDS II'
_diffrn_measurement_method 'rotation method'
_diffrn_radiation_collimation '0.5 mm diameter, monocapillary'
_diffrn_radiation_monochromator 'plane graphite'
_diffrn_radiation_type MoK\a
_diffrn_radiation_wavelength 0.71073
_diffrn_reflns_av_R_equivalents 0.0305
_diffrn_reflns_av_unetI/netI 0.0651
_diffrn_reflns_Laue_measured_fraction_full 0.998
_diffrn_reflns_Laue_measured_fraction_max 0.991
_diffrn_reflns_limit_h_max 12
_diffrn_reflns_limit_h_min -11
_diffrn_reflns_limit_k_max 13
_diffrn_reflns_limit_k_min -13
_diffrn_reflns_limit_l_max 27
_diffrn_reflns_limit_l_min -27
_diffrn_reflns_number 19363
_diffrn_reflns_point_group_measured_fraction_full 0.998
_diffrn_reflns_point_group_measured_fraction_max 0.991
_diffrn_reflns_theta_full 25.242
_diffrn_reflns_theta_max 29.630
_diffrn_reflns_theta_min 2.096
_diffrn_source_current 40.0
_diffrn_source_power 2.0
_diffrn_source_voltage 50.0
_diffrn_standards_number 0
_exptl_absorpt_coefficient_mu 1.512
_exptl_absorpt_correction_T_max 0.7459
_exptl_absorpt_correction_T_min 0.6480
_exptl_absorpt_correction_type multi-scan
_exptl_absorpt_process_details
;
SADABS-2016/2 (Bruker,2016/2) was used for absorption correction.
wR2(int) was 0.0360 before and 0.0258 after correction.
The Ratio of minimum to maximum transmission is 0.8687.
The \l/2 correction factor is Not present.
;
_exptl_crystal_colour yellow
_exptl_crystal_colour_primary yellow
_exptl_crystal_density_diffrn 1.346
_exptl_crystal_description block
_exptl_crystal_F_000 700
_exptl_crystal_size_max 0.45
_exptl_crystal_size_mid 0.25
_exptl_crystal_size_min 0.15
_refine_diff_density_max 2.555
_refine_diff_density_min -1.260
_refine_diff_density_rms 0.107
_refine_ls_extinction_method none
_refine_ls_goodness_of_fit_ref 1.028
_refine_ls_hydrogen_treatment mixed
_refine_ls_matrix_type full
_refine_ls_number_parameters 340
_refine_ls_number_reflns 9183
_refine_ls_number_restraints 0
_refine_ls_restrained_S_all 1.028
_refine_ls_R_factor_all 0.0601
_refine_ls_R_factor_gt 0.0483
_refine_ls_shift/su_max 0.001
_refine_ls_shift/su_mean 0.000
_refine_ls_structure_factor_coef Fsqd
_refine_ls_weighting_details 'w=1/[\s^2^(Fo^2^)+(0.0187P)^2^+4.4269P] where P=(Fo^2^+2Fc^2^)/3'
_refine_ls_weighting_scheme calc
_refine_ls_wR_factor_gt 0.1134
_refine_ls_wR_factor_ref 0.1181
_reflns_Friedel_coverage 0.000
_reflns_number_gt 7679
_reflns_number_total 9183
_reflns_threshold_expression 'I > 2\s(I)'
_cod_data_source_file d5dt01025j3.cif
_cod_data_source_block MnGeHPh2_CNtBu_cis
_cod_depositor_comments 'Adding full bibliography for 7718858--7718867.cif.'
_cod_original_cell_volume 1643.8(9)
_cod_database_code 7718859
_shelx_shelxl_version_number 2018/3
_shelx_space_group_comment
;
The symmetry employed for this shelxl refinement is uniquely defined
by the following loop, which should always be used as a source of
symmetry information in preference to the above space-group names.
They are only intended as comments.
;
_shelx_estimated_absorpt_t_max 0.805
_shelx_estimated_absorpt_t_min 0.549
_olex2_refinement_description
;
1. Fixed Uiso
 At 1.2 times of:
  All C(H) groups, All C(H,H) groups
 At 1.5 times of:
  All C(H,H,H) groups
2.a Secondary CH2 refined with riding coordinates:
 C20(H20A,H20B), C21(H21A,H21B), C26(H26A,H26B), C27(H27A,H27B)
2.b Aromatic/amide H refined with riding coordinates:
 C7(H7), C8(H8), C9(H9), C10(H10), C11(H11), C13(H13), C14(H14), C15(H15),
 C16(H16), C17(H17)
2.c Idealised Me refined as rotating group:
 C3(H3A,H3B,H3C), C4(H4A,H4B,H4C), C5(H5A,H5B,H5C), C18(H18A,H18B,H18C),
 C19(H19A,H19B,H19C), C22(H22A,H22B,H22C), C23(H23A,H23B,H23C), C24(H24A,H24B,
 H24C), C25(H25A,H25B,H25C), C28(H28A,H28B,H28C), C29(H29A,H29B,H29C)
;
_olex2_submission_special_instructions 'No special instructions were received'

loop_
_space_group_symop_operation_xyz
'x, y, z'
'-x, -y, -z'

loop_
_atom_site_label
_atom_site_type_symbol
_atom_site_fract_x
_atom_site_fract_y
_atom_site_fract_z
_atom_site_U_iso_or_equiv
_atom_site_adp_type
_atom_site_occupancy
_atom_site_site_symmetry_order
_atom_site_calc_flag
_atom_site_refinement_flags_posn
_atom_site_refinement_flags_adp
_atom_site_refinement_flags_occupancy
_atom_site_disorder_assembly
_atom_site_disorder_group
Ge1 Ge 0.67800(3) 0.65480(3) 0.77573(2) 0.01278(7) Uani 1 1 d . . . . .
H1 H 0.810(4) 0.721(4) 0.7749(18) 0.017(8) Uiso 1 1 d . . . . .
Mn1 Mn 0.41065(5) 0.83945(4) 0.77029(2) 0.01151(9) Uani 1 1 d . . . . .
P1 P 0.47532(10) 1.01298(8) 0.69664(4) 0.02142(16) Uani 1 1 d . . . . .
P2 P 0.49194(8) 0.92188(8) 0.85342(4) 0.01831(15) Uani 1 1 d . . . . .
P3 P 0.32031(8) 0.67404(8) 0.83848(4) 0.01488(14) Uani 1 1 d . . . . .
P4 P 0.16302(9) 0.99451(8) 0.76936(4) 0.01756(15) Uani 1 1 d . . . . .
N1 N 0.3424(3) 0.7461(3) 0.64490(14) 0.0253(6) Uani 1 1 d . . . . .
C1 C 0.3723(3) 0.7804(3) 0.69415(14) 0.0160(5) Uani 1 1 d . . . . .
C2 C 0.3252(4) 0.7215(3) 0.57771(15) 0.0223(6) Uani 1 1 d . . . . .
C3 C 0.4591(4) 0.7407(4) 0.53441(17) 0.0303(7) Uani 1 1 d . . . . .
H3A H 0.454204 0.844585 0.527346 0.046 Uiso 1 1 calc R U . . .
H3B H 0.452136 0.717366 0.489740 0.046 Uiso 1 1 calc R U . . .
H3C H 0.557290 0.672547 0.558163 0.046 Uiso 1 1 calc R U . . .
C4 C 0.1696(4) 0.8354(4) 0.54478(19) 0.0352(8) Uani 1 1 d . . . . .
H4A H 0.085142 0.822519 0.574108 0.053 Uiso 1 1 calc R U . . .
H4B H 0.155374 0.818983 0.499329 0.053 Uiso 1 1 calc R U . . .
H4C H 0.168926 0.937459 0.539901 0.053 Uiso 1 1 calc R U . . .
C5 C 0.3261(4) 0.5611(4) 0.58772(19) 0.0291(7) Uani 1 1 d . . . . .
H5A H 0.427340 0.489054 0.606861 0.044 Uiso 1 1 calc R U . . .
H5B H 0.306202 0.543498 0.543246 0.044 Uiso 1 1 calc R U . . .
H5C H 0.245178 0.548250 0.619442 0.044 Uiso 1 1 calc R U . . .
C6 C 0.7571(3) 0.5556(3) 0.69719(14) 0.0147(5) Uani 1 1 d . . . . .
C7 C 0.8761(3) 0.5818(3) 0.65606(16) 0.0207(6) Uani 1 1 d . . . . .
H7 H 0.919018 0.650887 0.664887 0.025 Uiso 1 1 calc R U . . .
C8 C 0.9331(4) 0.5088(4) 0.60240(16) 0.0241(6) Uani 1 1 d . . . . .
H8 H 1.012510 0.530241 0.574902 0.029 Uiso 1 1 calc R U . . .
C9 C 0.8749(4) 0.4060(4) 0.58917(15) 0.0228(6) Uani 1 1 d . . . . .
H9 H 0.914542 0.355746 0.553004 0.027 Uiso 1 1 calc R U . . .
C10 C 0.7577(3) 0.3764(3) 0.62912(15) 0.0196(5) Uani 1 1 d . . . . .
H10 H 0.717940 0.304666 0.620775 0.024 Uiso 1 1 calc R U . . .
C11 C 0.6985(3) 0.4522(3) 0.68165(14) 0.0167(5) Uani 1 1 d . . . . .
H11 H 0.616130 0.433207 0.707608 0.020 Uiso 1 1 calc R U . . .
C12 C 0.7815(3) 0.4727(3) 0.85232(13) 0.0150(5) Uani 1 1 d . . . . .
C13 C 0.9098(3) 0.4663(3) 0.88919(15) 0.0193(5) Uani 1 1 d . . . . .
H13 H 0.944472 0.548772 0.878228 0.023 Uiso 1 1 calc R U . . .
C14 C 0.9877(4) 0.3433(3) 0.94128(15) 0.0224(6) Uani 1 1 d . . . . .
H14 H 1.073532 0.343500 0.965380 0.027 Uiso 1 1 calc R U . . .
C15 C 0.9413(4) 0.2209(3) 0.95823(15) 0.0225(6) Uani 1 1 d . . . . .
H15 H 0.994042 0.137104 0.993986 0.027 Uiso 1 1 calc R U . . .
C16 C 0.8156(4) 0.2226(3) 0.92183(16) 0.0220(6) Uani 1 1 d . . . . .
H16 H 0.782717 0.138983 0.932505 0.026 Uiso 1 1 calc R U . . .
C17 C 0.7383(3) 0.3465(3) 0.86989(15) 0.0190(5) Uani 1 1 d . . . . .
H17 H 0.653322 0.345323 0.845583 0.023 Uiso 1 1 calc R U . . .
C18 C 0.3391(4) 1.1389(4) 0.62415(18) 0.0301(7) Uani 1 1 d . . . . .
H18A H 0.329496 1.080158 0.592048 0.045 Uiso 1 1 calc R U . . .
H18B H 0.378742 1.216513 0.600089 0.045 Uiso 1 1 calc R U . . .
H18C H 0.237196 1.186482 0.642147 0.045 Uiso 1 1 calc R U . . .
C19 C 0.6504(4) 0.9636(3) 0.64541(16) 0.0236(6) Uani 1 1 d . . . . .
H19A H 0.742375 0.914934 0.676326 0.035 Uiso 1 1 calc R U . . .
H19B H 0.656841 1.054864 0.614980 0.035 Uiso 1 1 calc R U . . .
H19C H 0.645078 0.894686 0.617701 0.035 Uiso 1 1 calc R U . . .
C20 C 0.5034(5) 1.1481(4) 0.74031(18) 0.0330(8) Uani 1 1 d . . . . .
H20A H 0.567883 1.200092 0.712506 0.040 Uiso 1 1 calc R U . . .
H20B H 0.402229 1.224285 0.746892 0.040 Uiso 1 1 calc R U . . .
C21 C 0.5842(5) 1.0598(4) 0.8098(2) 0.0346(8) Uani 1 1 d . . . . .
H21A H 0.577839 1.130018 0.839431 0.042 Uiso 1 1 calc R U . . .
H21B H 0.695016 1.005309 0.802993 0.042 Uiso 1 1 calc R U . . .
C22 C 0.3628(4) 1.0287(4) 0.91130(19) 0.0350(8) Uani 1 1 d . . . . .
H22A H 0.277561 1.112139 0.884289 0.052 Uiso 1 1 calc R U . . .
H22B H 0.421188 1.068380 0.936405 0.052 Uiso 1 1 calc R U . . .
H22C H 0.320853 0.962774 0.944103 0.052 Uiso 1 1 calc R U . . .
C23 C 0.6485(4) 0.8055(4) 0.91730(17) 0.0274(7) Uani 1 1 d . . . . .
H23A H 0.617610 0.727726 0.947784 0.041 Uiso 1 1 calc R U . . .
H23B H 0.669080 0.868462 0.944529 0.041 Uiso 1 1 calc R U . . .
H23C H 0.742402 0.757976 0.893721 0.041 Uiso 1 1 calc R U . . .
C24 C 0.3165(4) 0.5115(3) 0.80813(17) 0.0220(6) Uani 1 1 d . . . . .
H24A H 0.256922 0.546535 0.764413 0.033 Uiso 1 1 calc R U . . .
H24B H 0.267865 0.454361 0.842391 0.033 Uiso 1 1 calc R U . . .
H24C H 0.422684 0.447157 0.801430 0.033 Uiso 1 1 calc R U . . .
C25 C 0.3915(4) 0.5848(4) 0.92778(15) 0.0241(6) Uani 1 1 d . . . . .
H25A H 0.503358 0.529178 0.928499 0.036 Uiso 1 1 calc R U . . .
H25B H 0.338506 0.515520 0.948088 0.036 Uiso 1 1 calc R U . . .
H25C H 0.370715 0.662098 0.954403 0.036 Uiso 1 1 calc R U . . .
C26 C 0.1091(3) 0.7590(3) 0.85345(16) 0.0193(5) Uani 1 1 d . . . . .
H26A H 0.048012 0.739942 0.819677 0.023 Uiso 1 1 calc R U . . .
H26B H 0.085739 0.713005 0.900227 0.023 Uiso 1 1 calc R U . . .
C27 C 0.0658(3) 0.9263(3) 0.84586(16) 0.0208(6) Uani 1 1 d . . . . .
H27A H 0.100268 0.946867 0.887414 0.025 Uiso 1 1 calc R U . . .
H27B H -0.047987 0.977566 0.839787 0.025 Uiso 1 1 calc R U . . .
C28 C 0.0310(4) 0.9997(4) 0.70173(16) 0.0242(6) Uani 1 1 d . . . . .
H28A H 0.058879 1.047174 0.656832 0.036 Uiso 1 1 calc R U . . .
H28B H -0.075907 1.057461 0.711083 0.036 Uiso 1 1 calc R U . . .
H28C H 0.039950 0.897046 0.701404 0.036 Uiso 1 1 calc R U . . .
C29 C 0.0905(4) 1.1972(3) 0.76806(16) 0.0226(6) Uani 1 1 d . . . . .
H29A H 0.154828 1.216740 0.799524 0.034 Uiso 1 1 calc R U . . .
H29B H -0.016991 1.228374 0.782686 0.034 Uiso 1 1 calc R U . . .
H29C H 0.095177 1.253950 0.721295 0.034 Uiso 1 1 calc R U . . .

loop_
_atom_site_aniso_label
_atom_site_aniso_U_11
_atom_site_aniso_U_22
_atom_site_aniso_U_33
_atom_site_aniso_U_23
_atom_site_aniso_U_13
_atom_site_aniso_U_12
Ge1 0.01466(13) 0.01137(13) 0.01292(13) -0.00176(9) -0.00062(10) -0.00583(10)
Mn1 0.01468(18) 0.00925(17) 0.01062(17) -0.00162(13) -0.00100(14) -0.00449(14)
P1 0.0310(4) 0.0138(3) 0.0209(4) -0.0029(3) 0.0065(3) -0.0110(3)
P2 0.0171(3) 0.0187(3) 0.0209(3) -0.0099(3) -0.0032(3) -0.0046(3)
P3 0.0162(3) 0.0148(3) 0.0145(3) -0.0017(2) -0.0004(2) -0.0075(2)
P4 0.0183(3) 0.0144(3) 0.0182(3) -0.0034(3) -0.0019(3) -0.0036(3)
N1 0.0286(13) 0.0288(14) 0.0187(12) -0.0090(10) -0.0038(10) -0.0079(11)
C1 0.0187(12) 0.0118(11) 0.0154(12) -0.0011(9) -0.0039(10) -0.0035(9)
C2 0.0266(15) 0.0235(14) 0.0156(13) -0.0077(11) -0.0054(11) -0.0047(12)
C3 0.0326(17) 0.0328(17) 0.0203(15) -0.0020(13) -0.0012(13) -0.0075(14)
C4 0.0342(18) 0.0342(18) 0.0311(17) -0.0130(14) -0.0155(15) 0.0006(14)
C5 0.0277(16) 0.0277(16) 0.0335(17) -0.0094(13) -0.0092(14) -0.0091(13)
C6 0.0164(12) 0.0145(12) 0.0134(11) -0.0024(9) -0.0002(10) -0.0063(10)
C7 0.0198(13) 0.0227(14) 0.0235(14) -0.0068(11) 0.0039(11) -0.0117(11)
C8 0.0228(14) 0.0314(16) 0.0207(14) -0.0073(12) 0.0063(12) -0.0126(12)
C9 0.0219(14) 0.0275(15) 0.0189(13) -0.0092(11) 0.0014(11) -0.0064(12)
C10 0.0216(13) 0.0170(13) 0.0218(14) -0.0065(10) -0.0022(11) -0.0070(11)
C11 0.0158(12) 0.0175(12) 0.0172(12) -0.0044(10) 0.0007(10) -0.0062(10)
C12 0.0162(12) 0.0136(11) 0.0133(11) -0.0019(9) 0.0007(10) -0.0038(9)
C13 0.0204(13) 0.0165(13) 0.0200(13) -0.0026(10) -0.0027(11) -0.0060(10)
C14 0.0211(14) 0.0210(14) 0.0202(14) -0.0032(11) -0.0055(11) -0.0019(11)
C15 0.0259(14) 0.0174(13) 0.0153(13) 0.0007(10) 0.0005(11) 0.0000(11)
C16 0.0262(14) 0.0146(13) 0.0230(14) -0.0024(11) 0.0047(12) -0.0064(11)
C17 0.0186(13) 0.0165(13) 0.0215(13) -0.0029(10) 0.0011(11) -0.0068(10)
C18 0.0319(17) 0.0232(15) 0.0275(16) 0.0053(12) -0.0015(13) -0.0071(13)
C19 0.0220(14) 0.0201(14) 0.0264(15) 0.0019(11) 0.0035(12) -0.0096(11)
C20 0.050(2) 0.0241(16) 0.0317(17) -0.0059(13) 0.0041(16) -0.0223(15)
C21 0.044(2) 0.0312(18) 0.0379(19) -0.0046(15) -0.0079(16) -0.0253(16)
C22 0.0289(17) 0.043(2) 0.0340(18) -0.0260(16) -0.0045(14) -0.0031(15)
C23 0.0289(16) 0.0270(16) 0.0248(15) -0.0102(12) -0.0123(13) -0.0037(13)
C24 0.0244(14) 0.0166(13) 0.0291(15) -0.0059(11) 0.0030(12) -0.0119(11)
C25 0.0239(14) 0.0264(15) 0.0171(13) 0.0017(11) 0.0010(11) -0.0073(12)
C26 0.0160(12) 0.0187(13) 0.0232(14) -0.0027(10) 0.0005(11) -0.0075(10)
C27 0.0167(13) 0.0198(13) 0.0252(14) -0.0054(11) 0.0032(11) -0.0058(10)
C28 0.0195(13) 0.0253(15) 0.0246(15) -0.0058(12) -0.0073(12) -0.0028(11)
C29 0.0237(14) 0.0143(13) 0.0260(15) -0.0053(11) 0.0025(12) -0.0020(11)

loop_
_atom_type_symbol
_atom_type_description
_atom_type_scat_dispersion_real
_atom_type_scat_dispersion_imag
_atom_type_scat_source
C C 0.0033 0.0016 'International Tables Vol C Tables 4.2.6.8 and 6.1.1.4'
H H 0.0000 0.0000 'International Tables Vol C Tables 4.2.6.8 and 6.1.1.4'
Ge Ge 0.1547 1.8001 'International Tables Vol C Tables 4.2.6.8 and 6.1.1.4'
Mn Mn 0.3368 0.7283 'International Tables Vol C Tables 4.2.6.8 and 6.1.1.4'
N N 0.0061 0.0033 'International Tables Vol C Tables 4.2.6.8 and 6.1.1.4'
P P 0.1023 0.0942 'International Tables Vol C Tables 4.2.6.8 and 6.1.1.4'

loop_
_geom_angle_atom_site_label_1
_geom_angle_atom_site_label_2
_geom_angle_atom_site_label_3
_geom_angle
_geom_angle_site_symmetry_1
_geom_angle_site_symmetry_3
_geom_angle_publ_flag
Mn1 Ge1 H1 115.2(13) . . ?
C6 Ge1 H1 95.3(13) . . ?
C6 Ge1 Mn1 120.12(8) . . ?
C6 Ge1 C12 96.92(11) . . ?
C12 Ge1 H1 94.4(12) . . ?
C12 Ge1 Mn1 127.79(8) . . ?
P1 Mn1 Ge1 91.73(4) . . ?
P1 Mn1 P2 85.64(4) . . ?
P1 Mn1 P3 173.75(3) . . ?
P1 Mn1 P4 92.07(4) . . ?
P2 Mn1 Ge1 86.31(3) . . ?
P3 Mn1 Ge1 93.31(4) . . ?
P3 Mn1 P2 98.35(4) . . ?
P3 Mn1 P4 82.86(4) . . ?
P4 Mn1 Ge1 176.15(3) . . ?
P4 Mn1 P2 94.59(4) . . ?
C1 Mn1 Ge1 88.27(9) . . ?
C1 Mn1 P1 86.01(9) . . ?
C1 Mn1 P2 169.90(10) . . ?
C1 Mn1 P3 90.46(9) . . ?
C1 Mn1 P4 91.38(9) . . ?
C18 P1 Mn1 119.71(12) . . ?
C19 P1 Mn1 121.77(10) . . ?
C19 P1 C18 96.74(16) . . ?
C20 P1 Mn1 111.15(12) . . ?
C20 P1 C18 101.93(17) . . ?
C20 P1 C19 102.44(17) . . ?
C21 P2 Mn1 107.59(12) . . ?
C22 P2 Mn1 124.38(12) . . ?
C22 P2 C21 100.38(19) . . ?
C23 P2 Mn1 124.77(11) . . ?
C23 P2 C21 97.56(17) . . ?
C23 P2 C22 96.89(16) . . ?
C24 P3 Mn1 119.59(11) . . ?
C24 P3 C26 98.20(14) . . ?
C25 P3 Mn1 122.50(11) . . ?
C25 P3 C24 100.67(15) . . ?
C25 P3 C26 99.40(14) . . ?
C26 P3 Mn1 112.18(10) . . ?
C27 P4 Mn1 110.14(10) . . ?
C28 P4 Mn1 117.02(11) . . ?
C28 P4 C27 98.91(15) . . ?
C28 P4 C29 98.28(15) . . ?
C29 P4 Mn1 127.69(11) . . ?
C29 P4 C27 100.16(14) . . ?
C1 N1 C2 168.2(3) . . ?
N1 C1 Mn1 177.6(3) . . ?
N1 C2 C3 109.0(3) . . ?
N1 C2 C4 108.5(3) . . ?
N1 C2 C5 107.5(3) . . ?
C3 C2 C4 110.9(3) . . ?
C3 C2 C5 110.9(3) . . ?
C4 C2 C5 110.1(3) . . ?
C2 C3 H3A 109.5 . . ?
C2 C3 H3B 109.5 . . ?
C2 C3 H3C 109.5 . . ?
H3A C3 H3B 109.5 . . ?
H3A C3 H3C 109.5 . . ?
H3B C3 H3C 109.5 . . ?
C2 C4 H4A 109.5 . . ?
C2 C4 H4B 109.5 . . ?
C2 C4 H4C 109.5 . . ?
H4A C4 H4B 109.5 . . ?
H4A C4 H4C 109.5 . . ?
H4B C4 H4C 109.5 . . ?
C2 C5 H5A 109.5 . . ?
C2 C5 H5B 109.5 . . ?
C2 C5 H5C 109.5 . . ?
H5A C5 H5B 109.5 . . ?
H5A C5 H5C 109.5 . . ?
H5B C5 H5C 109.5 . . ?
C7 C6 Ge1 122.3(2) . . ?
C7 C6 C11 116.4(3) . . ?
C11 C6 Ge1 121.3(2) . . ?
C6 C7 H7 119.1 . . ?
C8 C7 C6 121.8(3) . . ?
C8 C7 H7 119.1 . . ?
C7 C8 H8 119.8 . . ?
C9 C8 C7 120.4(3) . . ?
C9 C8 H8 119.8 . . ?
C8 C9 H9 120.3 . . ?
C8 C9 C10 119.5(3) . . ?
C10 C9 H9 120.3 . . ?
C9 C10 H10 120.0 . . ?
C9 C10 C11 119.9(3) . . ?
C11 C10 H10 120.0 . . ?
C6 C11 H11 119.0 . . ?
C10 C11 C6 122.0(3) . . ?
C10 C11 H11 119.0 . . ?
C13 C12 Ge1 119.4(2) . . ?
C17 C12 Ge1 124.4(2) . . ?
C17 C12 C13 116.1(2) . . ?
C12 C13 H13 118.9 . . ?
C14 C13 C12 122.1(3) . . ?
C14 C13 H13 118.9 . . ?
C13 C14 H14 119.7 . . ?
C15 C14 C13 120.5(3) . . ?
C15 C14 H14 119.7 . . ?
C14 C15 H15 120.6 . . ?
C14 C15 C16 118.8(3) . . ?
C16 C15 H15 120.6 . . ?
C15 C16 H16 119.9 . . ?
C17 C16 C15 120.2(3) . . ?
C17 C16 H16 119.9 . . ?
C12 C17 H17 118.9 . . ?
C16 C17 C12 122.3(3) . . ?
C16 C17 H17 118.9 . . ?
P1 C18 H18A 109.5 . . ?
P1 C18 H18B 109.5 . . ?
P1 C18 H18C 109.5 . . ?
H18A C18 H18B 109.5 . . ?
H18A C18 H18C 109.5 . . ?
H18B C18 H18C 109.5 . . ?
P1 C19 H19A 109.5 . . ?
P1 C19 H19B 109.5 . . ?
P1 C19 H19C 109.5 . . ?
H19A C19 H19B 109.5 . . ?
H19A C19 H19C 109.5 . . ?
H19B C19 H19C 109.5 . . ?
P1 C20 H20A 110.3 . . ?
P1 C20 H20B 110.3 . . ?
H20A C20 H20B 108.5 . . ?
C21 C20 P1 107.2(2) . . ?
C21 C20 H20A 110.3 . . ?
C21 C20 H20B 110.3 . . ?
P2 C21 H21A 109.5 . . ?
P2 C21 H21B 109.5 . . ?
C20 C21 P2 110.8(2) . . ?
C20 C21 H21A 109.5 . . ?
C20 C21 H21B 109.5 . . ?
H21A C21 H21B 108.1 . . ?
P2 C22 H22A 109.5 . . ?
P2 C22 H22B 109.5 . . ?
P2 C22 H22C 109.5 . . ?
H22A C22 H22B 109.5 . . ?
H22A C22 H22C 109.5 . . ?
H22B C22 H22C 109.5 . . ?
P2 C23 H23A 109.5 . . ?
P2 C23 H23B 109.5 . . ?
P2 C23 H23C 109.5 . . ?
H23A C23 H23B 109.5 . . ?
H23A C23 H23C 109.5 . . ?
H23B C23 H23C 109.5 . . ?
P3 C24 H24A 109.5 . . ?
P3 C24 H24B 109.5 . . ?
P3 C24 H24C 109.5 . . ?
H24A C24 H24B 109.5 . . ?
H24A C24 H24C 109.5 . . ?
H24B C24 H24C 109.5 . . ?
P3 C25 H25A 109.5 . . ?
P3 C25 H25B 109.5 . . ?
P3 C25 H25C 109.5 . . ?
H25A C25 H25B 109.5 . . ?
H25A C25 H25C 109.5 . . ?
H25B C25 H25C 109.5 . . ?
P3 C26 H26A 109.9 . . ?
P3 C26 H26B 109.9 . . ?
H26A C26 H26B 108.3 . . ?
C27 C26 P3 109.0(2) . . ?
C27 C26 H26A 109.9 . . ?
C27 C26 H26B 109.9 . . ?
P4 C27 H27A 110.2 . . ?
P4 C27 H27B 110.2 . . ?
C26 C27 P4 107.3(2) . . ?
C26 C27 H27A 110.2 . . ?
C26 C27 H27B 110.2 . . ?
H27A C27 H27B 108.5 . . ?
P4 C28 H28A 109.5 . . ?
P4 C28 H28B 109.5 . . ?
P4 C28 H28C 109.5 . . ?
H28A C28 H28B 109.5 . . ?
H28A C28 H28C 109.5 . . ?
H28B C28 H28C 109.5 . . ?
P4 C29 H29A 109.5 . . ?
P4 C29 H29B 109.5 . . ?
P4 C29 H29C 109.5 . . ?
H29A C29 H29B 109.5 . . ?
H29A C29 H29C 109.5 . . ?
H29B C29 H29C 109.5 . . ?

loop_
_geom_bond_atom_site_label_1
_geom_bond_atom_site_label_2
_geom_bond_distance
_geom_bond_site_symmetry_2
_geom_bond_publ_flag
Ge1 H1 1.57(4) . ?
Ge1 Mn1 2.4746(11) . ?
Ge1 C6 2.000(3) . ?
Ge1 C12 2.030(3) . ?
Mn1 P1 2.2178(11) . ?
Mn1 P2 2.2683(9) . ?
Mn1 P3 2.2441(10) . ?
Mn1 P4 2.2464(12) . ?
Mn1 C1 1.837(3) . ?
P1 C18 1.860(3) . ?
P1 C19 1.843(3) . ?
P1 C20 1.837(4) . ?
P2 C21 1.880(4) . ?
P2 C22 1.835(4) . ?
P2 C23 1.834(3) . ?
P3 C24 1.839(3) . ?
P3 C25 1.837(3) . ?
P3 C26 1.867(3) . ?
P4 C27 1.849(3) . ?
P4 C28 1.847(3) . ?
P4 C29 1.847(3) . ?
N1 C1 1.183(4) . ?
N1 C2 1.442(4) . ?
C2 C3 1.518(5) . ?
C2 C4 1.536(4) . ?
C2 C5 1.536(5) . ?
C3 H3A 0.9800 . ?
C3 H3B 0.9800 . ?
C3 H3C 0.9800 . ?
C4 H4A 0.9800 . ?
C4 H4B 0.9800 . ?
C4 H4C 0.9800 . ?
C5 H5A 0.9800 . ?
C5 H5B 0.9800 . ?
C5 H5C 0.9800 . ?
C6 C7 1.403(4) . ?
C6 C11 1.404(4) . ?
C7 H7 0.9500 . ?
C7 C8 1.398(4) . ?
C8 H8 0.9500 . ?
C8 C9 1.380(5) . ?
C9 H9 0.9500 . ?
C9 C10 1.389(4) . ?
C10 H10 0.9500 . ?
C10 C11 1.398(4) . ?
C11 H11 0.9500 . ?
C12 C13 1.404(4) . ?
C12 C17 1.398(4) . ?
C13 H13 0.9500 . ?
C13 C14 1.391(4) . ?
C14 H14 0.9500 . ?
C14 C15 1.382(5) . ?
C15 H15 0.9500 . ?
C15 C16 1.396(5) . ?
C16 H16 0.9500 . ?
C16 C17 1.393(4) . ?
C17 H17 0.9500 . ?
C18 H18A 0.9800 . ?
C18 H18B 0.9800 . ?
C18 H18C 0.9800 . ?
C19 H19A 0.9800 . ?
C19 H19B 0.9800 . ?
C19 H19C 0.9800 . ?
C20 H20A 0.9900 . ?
C20 H20B 0.9900 . ?
C20 C21 1.525(5) . ?
C21 H21A 0.9900 . ?
C21 H21B 0.9900 . ?
C22 H22A 0.9800 . ?
C22 H22B 0.9800 . ?
C22 H22C 0.9800 . ?
C23 H23A 0.9800 . ?
C23 H23B 0.9800 . ?
C23 H23C 0.9800 . ?
C24 H24A 0.9800 . ?
C24 H24B 0.9800 . ?
C24 H24C 0.9800 . ?
C25 H25A 0.9800 . ?
C25 H25B 0.9800 . ?
C25 H25C 0.9800 . ?
C26 H26A 0.9900 . ?
C26 H26B 0.9900 . ?
C26 C27 1.514(4) . ?
C27 H27A 0.9900 . ?
C27 H27B 0.9900 . ?
C28 H28A 0.9800 . ?
C28 H28B 0.9800 . ?
C28 H28C 0.9800 . ?
C29 H29A 0.9800 . ?
C29 H29B 0.9800 . ?
C29 H29C 0.9800 . ?

loop_
_geom_torsion_atom_site_label_1
_geom_torsion_atom_site_label_2
_geom_torsion_atom_site_label_3
_geom_torsion_atom_site_label_4
_geom_torsion
_geom_torsion_site_symmetry_1
_geom_torsion_site_symmetry_2
_geom_torsion_site_symmetry_3
_geom_torsion_site_symmetry_4
_geom_torsion_publ_flag
Ge1 C6 C7 C8 178.3(2) . . . . ?
Ge1 C6 C11 C10 -176.8(2) . . . . ?
Ge1 C12 C13 C14 -178.6(2) . . . . ?
Ge1 C12 C17 C16 178.3(2) . . . . ?
Mn1 P1 C20 C21 38.9(3) . . . . ?
Mn1 P2 C21 C20 33.7(3) . . . . ?
Mn1 P3 C26 C27 -26.4(2) . . . . ?
Mn1 P4 C27 C26 -45.2(2) . . . . ?
P1 C20 C21 P2 -45.0(3) . . . . ?
P3 C26 C27 P4 43.2(2) . . . . ?
C1 N1 C2 C3 22.6(16) . . . . ?
C1 N1 C2 C4 -98.2(15) . . . . ?
C1 N1 C2 C5 142.8(14) . . . . ?
C6 C7 C8 C9 -1.1(5) . . . . ?
C7 C6 C11 C10 1.5(4) . . . . ?
C7 C8 C9 C10 0.7(5) . . . . ?
C8 C9 C10 C11 0.9(4) . . . . ?
C9 C10 C11 C6 -2.0(4) . . . . ?
C11 C6 C7 C8 0.1(4) . . . . ?
C12 C13 C14 C15 0.6(5) . . . . ?
C13 C12 C17 C16 1.2(4) . . . . ?
C13 C14 C15 C16 0.4(5) . . . . ?
C14 C15 C16 C17 -0.6(5) . . . . ?
C15 C16 C17 C12 -0.3(5) . . . . ?
C17 C12 C13 C14 -1.3(4) . . . . ?
C18 P1 C20 C21 167.6(3) . . . . ?
C19 P1 C20 C21 -92.6(3) . . . . ?
C22 P2 C21 C20 -97.6(3) . . . . ?
C23 P2 C21 C20 163.9(3) . . . . ?
C24 P3 C26 C27 -153.1(2) . . . . ?
C25 P3 C26 C27 104.6(2) . . . . ?
C28 P4 C27 C26 78.0(2) . . . . ?
C29 P4 C27 C26 178.2(2) . . . . ?
